data_2209858
loop_
_publ_author_name
'Tahir, Asif A.'
'Hamid, Mazhar'
'Mazhar, Muhammad'
'Zeller, Matthias'
'Hunter, Allen D.'

_publ_section_title Bis(acetato-<i>O</i>)bis[2-(dimethylamino)ethanol-\k^2^<i>N</i>,<i>O</i>]cobalt(II)
_journal_coeditor_code HG2056
_journal_issue 8
_journal_name_full 'Acta Crystallographica Section E'
_journal_page_first m1974
_journal_page_last m1976
_journal_paper_doi 10.1107/S1600536806028649
_journal_volume 62
_journal_year 2006
_chemical_formula_iupac '[Co (C2 H3 O2)2 (C4 H11 N O)2]'
_chemical_formula_moiety 'C12 H28 Co N2 O6'
_chemical_formula_sum 'C12 H28 Co N2 O6'
_chemical_formula_weight 355.29
_chemical_name_systematic
;
Bis(acetato-O)bis[2-(dimethylamino)ethanol-\k^2^N,O]cobalt(II)
;
_space_group_IT_number 2
_symmetry_cell_setting triclinic
_symmetry_space_group_name_Hall '-P 1'
_symmetry_space_group_name_H-M 'P -1'
_atom_sites_solution_hydrogens geom
_atom_sites_solution_primary direct
_atom_sites_solution_secondary difmap
_audit_creation_method SHELXL-97
_cell_angle_alpha 95.555(5)
_cell_angle_beta 96.244(4)
_cell_angle_gamma 109.664(4)
_cell_formula_units_Z 2
_cell_length_a 8.3661(15)
_cell_length_b 8.5562(16)
_cell_length_c 12.837(2)
_cell_measurement_reflns_used 5282
_cell_measurement_temperature 100(2)
_cell_measurement_theta_max 30.620
_cell_measurement_theta_min 2.554
_cell_volume 851.4(3)
_computing_cell_refinement 'SAINT-Plus (Bruker, 2003)'
_computing_data_collection 'SMART (Bruker, 2002)'
_computing_data_reduction SAINT-Plus
_computing_molecular_graphics SHELXTL
_computing_publication_material SHELXTL
_computing_structure_refinement SHELXTL
_computing_structure_solution 'SHELXTL (Bruker, 2003)'
_diffrn_ambient_temperature 100(2)
_diffrn_measured_fraction_theta_full 0.967
_diffrn_measured_fraction_theta_max 0.967
_diffrn_measurement_device_type 'Bruker SMART APEX CCD'
_diffrn_measurement_method \w
_diffrn_radiation_monochromator graphite
_diffrn_radiation_source 'fine-focus sealed tube'
_diffrn_radiation_type MoK\a
_diffrn_radiation_wavelength 0.71073
_diffrn_reflns_av_R_equivalents 0.0000
_diffrn_reflns_av_sigmaI/netI 0.0168
_diffrn_reflns_limit_h_max 10
_diffrn_reflns_limit_h_min -11
_diffrn_reflns_limit_k_max 11
_diffrn_reflns_limit_k_min -11
_diffrn_reflns_limit_l_max 17
_diffrn_reflns_limit_l_min 0
_diffrn_reflns_number 6513
_diffrn_reflns_theta_full 28.28
_diffrn_reflns_theta_max 28.28
_diffrn_reflns_theta_min 1.61
_diffrn_standards_number 0
_exptl_absorpt_coefficient_mu 1.034
_exptl_absorpt_correction_T_max 0.661
_exptl_absorpt_correction_T_min 0.465
_exptl_absorpt_correction_type multi-scan
_exptl_absorpt_process_details '(TWINABS in SAINT-Plus; Bruker, 2003)'
_exptl_crystal_colour pink
_exptl_crystal_density_diffrn 1.386
_exptl_crystal_density_method 'not measured'
_exptl_crystal_description block
_exptl_crystal_F_000 378
_exptl_crystal_size_max 0.50
_exptl_crystal_size_mid 0.40
_exptl_crystal_size_min 0.40
_refine_diff_density_max 0.905
_refine_diff_density_min -0.784
_refine_ls_extinction_method none
_refine_ls_goodness_of_fit_ref 1.147
_refine_ls_hydrogen_treatment mixed
_refine_ls_matrix_type full
_refine_ls_number_parameters 203
_refine_ls_number_reflns 6513
_refine_ls_number_restraints 2
_refine_ls_restrained_S_all 1.147
_refine_ls_R_factor_all 0.0375
_refine_ls_R_factor_gt 0.0357
_refine_ls_shift/su_max 0.002
_refine_ls_shift/su_mean 0.000
_refine_ls_structure_factor_coef Fsqd
_refine_ls_weighting_details 'calc w=1/[\s^2^(Fo^2^)+(0.0304P)^2^+0.7996P] where P=(Fo^2^+2Fc^2^)/3'
_refine_ls_weighting_scheme calc
_refine_ls_wR_factor_gt 0.0927
_refine_ls_wR_factor_ref 0.0933
_reflns_number_gt 6105
_reflns_number_total 6513
_reflns_threshold_expression I>2\s(I)
_cod_data_source_file hg2056.cif
_cod_data_source_block I
_cod_database_code 2209858
_cod_database_fobs_code 2209858

loop_
_symmetry_equiv_pos_as_xyz
'x, y, z'
'-x, -y, -z'

loop_
_atom_site_type_symbol
_atom_site_label
_atom_site_fract_x
_atom_site_fract_y
_atom_site_fract_z
_atom_site_U_iso_or_equiv
_atom_site_adp_type
_atom_site_calc_flag
_atom_site_refinement_flags
_atom_site_occupancy
C C1 0.2375(2) 0.6546(2) 0.07351(16) 0.0244(4) Uani d . 1
H H1A 0.2799 0.5896 0.0223 0.029 Uiso calc R 1
H H1B 0.1300 0.6629 0.0383 0.029 Uiso calc R 1
C C2 0.2016(2) 0.5646(2) 0.16944(16) 0.0226(4) Uani d . 1
H H2A 0.1480 0.6233 0.2171 0.027 Uiso calc R 1
H H2B 0.1201 0.4487 0.1463 0.027 Uiso calc R 1
C C3 0.3387(3) 0.5294(3) 0.33680(16) 0.0252(4) Uani d . 1
H H3A 0.2451 0.4226 0.3354 0.038 Uiso calc R 1
H H3B 0.3103 0.6205 0.3731 0.038 Uiso calc R 1
H H3C 0.4450 0.5248 0.3746 0.038 Uiso calc R 1
C C4 0.4097(3) 0.4235(2) 0.17490(17) 0.0241(4) Uani d . 1
H H4A 0.5219 0.4287 0.2098 0.036 Uiso calc R 1
H H4B 0.4155 0.4366 0.1002 0.036 Uiso calc R 1
H H4C 0.3230 0.3150 0.1799 0.036 Uiso calc R 1
C C5 0.7775(3) 0.8745(2) 0.06057(15) 0.0231(4) Uani d . 1
H H5A 0.7061 0.9133 0.0100 0.028 Uiso calc R 1
H H5B 0.8629 0.8454 0.0227 0.028 Uiso calc R 1
C C6 0.8698(2) 1.0142(2) 0.15171(16) 0.0213(4) Uani d . 1
H H6A 0.9515 0.9803 0.1979 0.026 Uiso calc R 1
H H6B 0.9361 1.1163 0.1236 0.026 Uiso calc R 1
C C7 0.6661(2) 1.1593(2) 0.16162(16) 0.0222(4) Uani d . 1
H H7A 0.7536 1.2695 0.1617 0.033 Uiso calc R 1
H H7B 0.5751 1.1725 0.1998 0.033 Uiso calc R 1
H H7C 0.6169 1.1074 0.0885 0.033 Uiso calc R 1
C C8 0.8347(3) 1.1413(2) 0.31998(16) 0.0247(4) Uani d . 1
H H8A 0.8868 1.0711 0.3568 0.037 Uiso calc R 1
H H8B 0.7520 1.1662 0.3611 0.037 Uiso calc R 1
H H8C 0.9244 1.2462 0.3122 0.037 Uiso calc R 1
C C9 0.3387(2) 0.9883(2) 0.32430(15) 0.0190(3) Uani d . 1
C C10 0.3050(3) 1.0762(3) 0.42271(17) 0.0339(5) Uani d . 1
H H10A 0.3591 1.1977 0.4255 0.051 Uiso calc R 1
H H10B 0.3531 1.0407 0.4854 0.051 Uiso calc R 1
H H10C 0.1809 1.0471 0.4211 0.051 Uiso calc R 1
C C11 0.8253(2) 0.6744(2) 0.31814(15) 0.0197(4) Uani d . 1
C C12 0.9182(3) 0.6390(3) 0.41599(18) 0.0356(5) Uani d . 1
H H12A 0.9086 0.5210 0.4070 0.053 Uiso calc R 1
H H12B 0.8665 0.6625 0.4779 0.053 Uiso calc R 1
H H12C 1.0395 0.7106 0.4264 0.053 Uiso calc R 1
Co Co1 0.55524(3) 0.80775(3) 0.226839(17) 0.01310(7) Uani d . 1
N N1 0.36252(18) 0.55977(18) 0.22741(12) 0.0173(3) Uani d . 1
N N2 0.74551(18) 1.05127(18) 0.21428(12) 0.0164(3) Uani d . 1
O O1 0.36309(16) 0.81913(16) 0.10478(10) 0.0182(3) Uani d D 1
H H1 0.318(3) 0.875(3) 0.1394(18) 0.027 Uiso d D 1
O O2 0.67048(16) 0.72863(16) 0.09895(10) 0.0186(3) Uani d D 1
H H2 0.734(3) 0.692(3) 0.1324(19) 0.028 Uiso d D 1
O O3 0.45067(16) 0.91917(16) 0.33629(10) 0.0186(3) Uani d . 1
O O4 0.25668(17) 0.99089(17) 0.23643(11) 0.0234(3) Uani d . 1
O O5 0.72595(16) 0.75518(16) 0.33359(10) 0.0191(3) Uani d . 1
O O6 0.85132(17) 0.62150(17) 0.22924(11) 0.0233(3) Uani d . 1

loop_
_atom_site_aniso_label
_atom_site_aniso_U_11
_atom_site_aniso_U_22
_atom_site_aniso_U_33
_atom_site_aniso_U_12
_atom_site_aniso_U_13
_atom_site_aniso_U_23
C1 0.0215(9) 0.0230(9) 0.0243(10) 0.0052(7) -0.0049(7) 0.0021(7)
C2 0.0154(8) 0.0214(9) 0.0296(10) 0.0048(7) 0.0018(7) 0.0062(7)
C3 0.0267(9) 0.0265(10) 0.0234(10) 0.0079(8) 0.0068(8) 0.0099(8)
C4 0.0229(9) 0.0174(9) 0.0321(11) 0.0075(7) 0.0046(8) 0.0007(7)
C5 0.0266(9) 0.0233(9) 0.0212(9) 0.0084(7) 0.0112(7) 0.0038(7)
C6 0.0160(8) 0.0220(9) 0.0261(10) 0.0054(7) 0.0072(7) 0.0039(7)
C7 0.0225(9) 0.0197(9) 0.0269(10) 0.0093(7) 0.0049(7) 0.0075(7)
C8 0.0248(9) 0.0217(9) 0.0208(9) 0.0023(7) -0.0012(7) -0.0025(7)
C9 0.0183(8) 0.0192(8) 0.0220(9) 0.0083(7) 0.0056(7) 0.0053(7)
C10 0.0456(13) 0.0463(13) 0.0260(11) 0.0350(11) 0.0113(9) 0.0058(9)
C11 0.0165(8) 0.0191(8) 0.0243(9) 0.0077(7) 0.0004(7) 0.0036(7)
C12 0.0407(12) 0.0491(14) 0.0273(11) 0.0325(11) -0.0045(9) 0.0031(10)
Co1 0.01267(11) 0.01548(11) 0.01254(11) 0.00677(8) 0.00186(8) 0.00189(8)
N1 0.0158(7) 0.0183(7) 0.0193(7) 0.0074(5) 0.0032(6) 0.0037(6)
N2 0.0154(6) 0.0174(7) 0.0165(7) 0.0064(5) 0.0020(5) 0.0008(5)
O1 0.0177(6) 0.0201(6) 0.0168(6) 0.0074(5) 0.0001(5) 0.0024(5)
O2 0.0193(6) 0.0199(6) 0.0181(6) 0.0080(5) 0.0053(5) 0.0023(5)
O3 0.0199(6) 0.0230(6) 0.0172(6) 0.0131(5) 0.0034(5) 0.0022(5)
O4 0.0217(6) 0.0276(7) 0.0245(7) 0.0142(5) 0.0006(5) 0.0036(5)
O5 0.0189(6) 0.0239(7) 0.0183(6) 0.0127(5) 0.0018(5) 0.0028(5)
O6 0.0222(7) 0.0270(7) 0.0257(7) 0.0149(5) 0.0049(5) 0.0022(5)

loop_
_atom_type_symbol
_atom_type_description
_atom_type_scat_dispersion_real
_atom_type_scat_dispersion_imag
_atom_type_scat_source
C C 0.0033 0.0016 'International Tables Vol C Tables 4.2.6.8 and 6.1.1.4'
H H 0.0000 0.0000 'International Tables Vol C Tables 4.2.6.8 and 6.1.1.4'
O O 0.0106 0.0060 'International Tables Vol C Tables 4.2.6.8 and 6.1.1.4'
Co Co 0.3494 0.9721 'International Tables Vol C Tables 4.2.6.8 and 6.1.1.4'
N N 0.0061 0.0033 'International Tables Vol C Tables 4.2.6.8 and 6.1.1.4'

loop_
_geom_angle_atom_site_label_1
_geom_angle_atom_site_label_2
_geom_angle_atom_site_label_3
_geom_angle
_geom_angle_publ_flag
O1 C1 C2 110.34(16) ?
O1 C1 H1A 109.6 ?
C2 C1 H1A 109.6 ?
O1 C1 H1B 109.6 ?
C2 C1 H1B 109.6 ?
H1A C1 H1B 108.1 ?
N1 C2 C1 110.63(15) ?
N1 C2 H2A 109.5 ?
C1 C2 H2A 109.5 ?
N1 C2 H2B 109.5 ?
C1 C2 H2B 109.5 ?
H2A C2 H2B 108.1 ?
N1 C3 H3A 109.5 ?
N1 C3 H3B 109.5 ?
H3A C3 H3B 109.5 ?
N1 C3 H3C 109.5 ?
H3A C3 H3C 109.5 ?
H3B C3 H3C 109.5 ?
N1 C4 H4A 109.5 ?
N1 C4 H4B 109.5 ?
H4A C4 H4B 109.5 ?
N1 C4 H4C 109.5 ?
H4A C4 H4C 109.5 ?
H4B C4 H4C 109.5 ?
O2 C5 C6 110.54(15) ?
O2 C5 H5A 109.5 ?
C6 C5 H5A 109.5 ?
O2 C5 H5B 109.5 ?
C6 C5 H5B 109.5 ?
H5A C5 H5B 108.1 ?
N2 C6 C5 110.55(15) ?
N2 C6 H6A 109.5 ?
C5 C6 H6A 109.5 ?
N2 C6 H6B 109.5 ?
C5 C6 H6B 109.5 ?
H6A C6 H6B 108.1 ?
N2 C7 H7A 109.5 ?
N2 C7 H7B 109.5 ?
H7A C7 H7B 109.5 ?
N2 C7 H7C 109.5 ?
H7A C7 H7C 109.5 ?
H7B C7 H7C 109.5 ?
N2 C8 H8A 109.5 ?
N2 C8 H8B 109.5 ?
H8A C8 H8B 109.5 ?
N2 C8 H8C 109.5 ?
H8A C8 H8C 109.5 ?
H8B C8 H8C 109.5 ?
O4 C9 O3 124.72(18) ?
O4 C9 C10 118.24(17) ?
O3 C9 C10 117.03(17) ?
C9 C10 H10A 109.5 ?
C9 C10 H10B 109.5 ?
H10A C10 H10B 109.5 ?
C9 C10 H10C 109.5 ?
H10A C10 H10C 109.5 ?
H10B C10 H10C 109.5 ?
O6 C11 O5 125.40(16) ?
O6 C11 C12 118.18(17) ?
O5 C11 C12 116.42(18) ?
C11 C12 H12A 109.5 ?
C11 C12 H12B 109.5 ?
H12A C12 H12B 109.5 ?
C11 C12 H12C 109.5 ?
H12A C12 H12C 109.5 ?
H12B C12 H12C 109.5 ?
O3 Co1 O5 96.74(5) y
O3 Co1 O1 89.09(5) y
O5 Co1 O1 170.45(5) y
O3 Co1 O2 170.16(5) y
O5 Co1 O2 89.58(5) y
O1 Co1 O2 85.69(5) y
O3 Co1 N2 90.73(6) y
O5 Co1 N2 91.79(5) y
O1 Co1 N2 95.70(5) y
O2 Co1 N2 81.51(5) y
O3 Co1 N1 92.22(6) y
O5 Co1 N1 90.53(5) y
O1 Co1 N1 81.67(5) y
O2 Co1 N1 95.27(5) y
N2 Co1 N1 176.01(5) y
C3 N1 C4 108.70(15) ?
C3 N1 C2 109.73(14) ?
C4 N1 C2 110.30(15) ?
C3 N1 Co1 110.55(12) ?
C4 N1 Co1 112.22(11) ?
C2 N1 Co1 105.30(10) ?
C8 N2 C6 109.69(15) ?
C8 N2 C7 108.10(15) ?
C6 N2 C7 110.53(14) ?
C8 N2 Co1 110.92(11) ?
C6 N2 Co1 105.78(11) ?
C7 N2 Co1 111.82(11) ?
C1 O1 Co1 108.82(10) ?
C1 O1 H1 107.3(17) ?
Co1 O1 H1 99.8(18) ?
C5 O2 Co1 108.90(11) ?
C5 O2 H2 106.6(18) ?
Co1 O2 H2 99.0(18) ?
C9 O3 Co1 130.84(12) ?
C11 O5 Co1 129.90(12) ?

loop_
_geom_bond_atom_site_label_1
_geom_bond_atom_site_label_2
_geom_bond_distance
_geom_bond_publ_flag
C1 O1 1.432(2) ?
C1 C2 1.519(3) ?
C1 H1A 0.9900 ?
C1 H1B 0.9900 ?
C2 N1 1.481(2) ?
C2 H2A 0.9900 ?
C2 H2B 0.9900 ?
C3 N1 1.475(2) ?
C3 H3A 0.9800 ?
C3 H3B 0.9800 ?
C3 H3C 0.9800 ?
C4 N1 1.478(2) ?
C4 H4A 0.9800 ?
C4 H4B 0.9800 ?
C4 H4C 0.9800 ?
C5 O2 1.437(2) ?
C5 C6 1.518(3) ?
C5 H5A 0.9900 ?
C5 H5B 0.9900 ?
C6 N2 1.477(2) ?
C6 H6A 0.9900 ?
C6 H6B 0.9900 ?
C7 N2 1.480(2) ?
C7 H7A 0.9800 ?
C7 H7B 0.9800 ?
C7 H7C 0.9800 ?
C8 N2 1.477(2) ?
C8 H8A 0.9800 ?
C8 H8B 0.9800 ?
C8 H8C 0.9800 ?
C9 O4 1.261(2) ?
C9 O3 1.269(2) ?
C9 C10 1.509(3) ?
C10 H10A 0.9800 ?
C10 H10B 0.9800 ?
C10 H10C 0.9800 ?
C11 O6 1.255(2) ?
C11 O5 1.266(2) ?
C11 C12 1.515(3) ?
C12 H12A 0.9800 ?
C12 H12B 0.9800 ?
C12 H12C 0.9800 ?
Co1 O3 2.0537(13) y
Co1 O5 2.0605(13) y
Co1 O1 2.1531(13) y
Co1 O2 2.1566(13) y
Co1 N2 2.1886(15) y
Co1 N1 2.1920(15) y
O1 H1 0.822(16) ?
O2 H2 0.808(16) ?

loop_
_geom_hbond_atom_site_label_D
_geom_hbond_atom_site_label_H
_geom_hbond_atom_site_label_A
_geom_hbond_distance_DH
_geom_hbond_distance_HA
_geom_hbond_distance_DA
_geom_hbond_angle_DHA
O1 H1 O4 0.822(16) 1.748(17) 2.556(2) 167(3)
O2 H2 O6 0.808(16) 1.776(17) 2.5703(19) 167(3)
